data_7230911
loop_
_publ_author_name
'Rajagopal, Shinaj K.'
'K, Nagaraj'
'Deb, Somadrita'
'Bhat, Vinayak'
'Sasikumar, Devika'
'Sebastian, Ebin'
'Hariharan, Mahesh'

_publ_section_title
;
 Extending the scope of the carbonyl facilitated triplet excited state
 towards visible light excitation.
;
_journal_issue 28
_journal_name_full 'Physical chemistry chemical physics : PCCP'
_journal_page_first 19120
_journal_page_last 19128
_journal_paper_doi 10.1039/c8cp01023d
_journal_volume 20
_journal_year 2018
_chemical_formula_moiety 'C25 H16 O'
_chemical_formula_sum 'C25 H16 O'
_chemical_formula_weight 332.38
_space_group_crystal_system orthorhombic
_space_group_IT_number 29
_space_group_name_Hall 'P 2c -2ac'
_space_group_name_H-M_alt 'P c a 21'
_symmetry_space_group_name_Hall 'P 2c -2ac'
_symmetry_space_group_name_H-M 'P c a 21'
_atom_sites_solution_hydrogens geom
_audit_creation_method SHELXL-2014
_audit_update_record
;
2017-06-30 deposited with the CCDC.
2018-06-18 downloaded from the CCDC.
;
_cell_angle_alpha 90
_cell_angle_beta 90
_cell_angle_gamma 90
_cell_formula_units_Z 4
_cell_length_a 25.998(3)
_cell_length_b 8.5054(12)
_cell_length_c 7.7480(11)
_cell_measurement_reflns_used 2298
_cell_measurement_temperature 296(2)
_cell_measurement_theta_max 24.52
_cell_measurement_theta_min 2.39
_cell_volume 1713.3(4)
_computing_cell_refinement 'APEX2/SAINT (Bruker, 2004)'
_computing_data_collection 'APEX2 (Bruker, 2004)'
_computing_data_reduction 'SAINT/XPREP (Bruker, 2004)'
_computing_molecular_graphics 'ORTEP3 (Farrugia, 1997) and Mercury (Bruno et al., 2002)'
_computing_publication_material 'SHELXL-2014 (Sheldrick, 2014)'
_computing_structure_refinement 'SHELXL-2014 (Sheldrick, 2014)'
_computing_structure_solution 'SHELXL-2014 (Sheldrick, 2014)'
_diffrn_ambient_temperature 296(2)
_diffrn_detector_area_resol_mean 0
_diffrn_measured_fraction_theta_full 0.995
_diffrn_measured_fraction_theta_max 0.995
_diffrn_measurement_device_type 'Bruker KAPPA APEX-II CCD'
_diffrn_measurement_method '\f and \w scans'
_diffrn_radiation_type MoK\a
_diffrn_radiation_wavelength 0.71073
_diffrn_reflns_av_R_equivalents 0.0493
_diffrn_reflns_av_unetI/netI 0.0575
_diffrn_reflns_Laue_measured_fraction_full 0.995
_diffrn_reflns_Laue_measured_fraction_max 0.995
_diffrn_reflns_limit_h_max 32
_diffrn_reflns_limit_h_min -30
_diffrn_reflns_limit_k_max 10
_diffrn_reflns_limit_k_min -5
_diffrn_reflns_limit_l_max 9
_diffrn_reflns_limit_l_min -4
_diffrn_reflns_number 7192
_diffrn_reflns_point_group_measured_fraction_full 0.798
_diffrn_reflns_point_group_measured_fraction_max 0.788
_diffrn_reflns_theta_full 25.242
_diffrn_reflns_theta_max 25.998
_diffrn_reflns_theta_min 2.395
_diffrn_source 'sealed tube'
_exptl_absorpt_coefficient_mu 0.077
_exptl_absorpt_correction_T_max 0.9885
_exptl_absorpt_correction_T_min 0.9848
_exptl_absorpt_correction_type multi-scan
_exptl_absorpt_process_details SADABS
_exptl_crystal_colour yellow
_exptl_crystal_density_diffrn 1.289
_exptl_crystal_density_meas 1.289
_exptl_crystal_density_method NONE
_exptl_crystal_description block
_exptl_crystal_F_000 696
_exptl_crystal_size_max 0.200
_exptl_crystal_size_mid 0.150
_exptl_crystal_size_min 0.150
_refine_diff_density_max 0.172
_refine_diff_density_min -0.189
_refine_diff_density_rms 0.041
_refine_ls_abs_structure_details
;
 Flack x determined using 638 quotients [(I+)-(I-)]/[(I+)+(I-)]
 (Parsons, Flack and Wagner, Acta Cryst. B69 (2013) 249-259).
;
_refine_ls_abs_structure_Flack 0.3(10)
_refine_ls_extinction_method none
_refine_ls_goodness_of_fit_ref 1.058
_refine_ls_hydrogen_treatment constr
_refine_ls_matrix_type full
_refine_ls_number_parameters 235
_refine_ls_number_reflns 2652
_refine_ls_number_restraints 1
_refine_ls_restrained_S_all 1.058
_refine_ls_R_factor_all 0.0644
_refine_ls_R_factor_gt 0.0471
_refine_ls_shift/su_max 0.000
_refine_ls_shift/su_mean 0.000
_refine_ls_structure_factor_coef Fsqd
_refine_ls_weighting_details 'w=1/[\s^2^(Fo^2^)+(0.0398P)^2^+0.7184P] where P=(Fo^2^+2Fc^2^)/3'
_refine_ls_weighting_scheme calc
_refine_ls_wR_factor_gt 0.1161
_refine_ls_wR_factor_ref 0.1271
_reflns_Friedel_coverage 0.467
_reflns_Friedel_fraction_full 0.566
_reflns_Friedel_fraction_max 0.545
_reflns_number_gt 2094
_reflns_number_total 2652
_reflns_threshold_expression 'I > 2\s(I)'
_cod_data_source_file c8cp01023d2.cif
_cod_data_source_block shelx_CCDC3
_cod_depositor_comments 'Adding full bibliography for 7230907--7230912.cif.'
_cod_original_cell_volume 1713.2(4)
_cod_database_code 7230911
_shelx_space_group_comment
;
The symmetry employed for this shelxl refinement is uniquely defined
by the following loop, which should always be used as a source of
symmetry information in preference to the above space-group names.
They are only intended as comments.
;
_shelx_estimated_absorpt_t_min 0.985
_shelx_estimated_absorpt_t_max 0.989
_shelxl_version_number 2014-3

loop_
_space_group_symop_operation_xyz
'x, y, z'
'-x, -y, z+1/2'
'-x+1/2, y, z+1/2'
'x+1/2, -y, z'

loop_
_atom_site_label
_atom_site_type_symbol
_atom_site_fract_x
_atom_site_fract_y
_atom_site_fract_z
_atom_site_U_iso_or_equiv
_atom_site_adp_type
_atom_site_occupancy
_atom_site_site_symmetry_order
_atom_site_calc_flag
_atom_site_refinement_flags_posn
_atom_site_refinement_flags_adp
C1 C 0.47172(14) 0.2722(4) -0.1290(6) 0.0410(10) Uani 1 1 d . .
C2 C 0.45102(16) 0.3420(5) -0.2812(6) 0.0515(11) Uani 1 1 d . .
H2 H 0.4162 0.3667 -0.2858 0.062 Uiso 1 1 calc R U
C3 C 0.48160(18) 0.3731(5) -0.4202(7) 0.0608(13) Uani 1 1 d . .
H3 H 0.4673 0.4191 -0.5180 0.073 Uiso 1 1 calc R U
C4 C 0.53415(18) 0.3372(6) -0.4183(8) 0.0651(14) Uani 1 1 d . .
H4 H 0.5546 0.3613 -0.5131 0.078 Uiso 1 1 calc R U
C5 C 0.55501(17) 0.2671(5) -0.2777(8) 0.0591(14) Uani 1 1 d . .
H5 H 0.5898 0.2414 -0.2783 0.071 Uiso 1 1 calc R U
C6 C 0.52505(15) 0.2320(5) -0.1295(7) 0.0464(11) Uani 1 1 d . .
C7 C 0.54668(16) 0.1587(5) 0.0170(7) 0.0566(13) Uani 1 1 d . .
H7 H 0.5816 0.1346 0.0171 0.068 Uiso 1 1 calc R U
C8 C 0.51799(16) 0.1226(6) 0.1569(8) 0.0617(14) Uani 1 1 d . .
H8 H 0.5329 0.0733 0.2517 0.074 Uiso 1 1 calc R U
C9 C 0.46529(15) 0.1605(5) 0.1575(7) 0.0501(11) Uani 1 1 d . .
H9 H 0.4456 0.1343 0.2535 0.060 Uiso 1 1 calc R U
C10 C 0.44206(13) 0.2349(4) 0.0211(6) 0.0396(10) Uani 1 1 d . .
C11 C 0.38685(14) 0.2804(4) 0.0406(6) 0.0386(9) Uani 1 1 d . .
C12 C 0.35438(13) 0.1854(4) 0.1627(6) 0.0370(9) Uani 1 1 d . .
C13 C 0.34051(12) 0.0306(4) 0.1169(6) 0.0369(9) Uani 1 1 d . .
C14 C 0.35354(14) -0.0394(5) -0.0446(7) 0.0486(11) Uani 1 1 d . .
H14 H 0.3721 0.0184 -0.1254 0.058 Uiso 1 1 calc R U
C15 C 0.33922(16) -0.1894(5) -0.0823(7) 0.0573(14) Uani 1 1 d . .
H15 H 0.3481 -0.2328 -0.1884 0.069 Uiso 1 1 calc R U
C16 C 0.31104(16) -0.2799(5) 0.0378(8) 0.0577(14) Uani 1 1 d . .
H16 H 0.3021 -0.3831 0.0114 0.069 Uiso 1 1 calc R U
C17 C 0.29696(15) -0.2170(4) 0.1911(7) 0.0523(13) Uani 1 1 d . .
H17 H 0.2776 -0.2771 0.2674 0.063 Uiso 1 1 calc R U
C18 C 0.31110(13) -0.0611(4) 0.2387(6) 0.0399(10) Uani 1 1 d . .
C19 C 0.29623(14) 0.0058(5) 0.3943(6) 0.0450(10) Uani 1 1 d . .
H19 H 0.2780 -0.0550 0.4731 0.054 Uiso 1 1 calc R U
C20 C 0.30770(13) 0.1610(5) 0.4360(6) 0.0394(9) Uani 1 1 d . .
C21 C 0.28999(15) 0.2333(6) 0.5912(6) 0.0524(11) Uani 1 1 d . .
H21 H 0.2709 0.1740 0.6690 0.063 Uiso 1 1 calc R U
C22 C 0.30010(17) 0.3841(6) 0.6280(7) 0.0599(13) Uani 1 1 d . .
H22 H 0.2878 0.4284 0.7297 0.072 Uiso 1 1 calc R U
C23 C 0.32968(17) 0.4761(6) 0.5113(7) 0.0604(13) Uani 1 1 d . .
H23 H 0.3364 0.5809 0.5370 0.073 Uiso 1 1 calc R U
C24 C 0.34823(16) 0.4130(5) 0.3632(6) 0.0469(11) Uani 1 1 d . .
H24 H 0.3684 0.4744 0.2906 0.056 Uiso 1 1 calc R U
C25 C 0.33725(13) 0.2538(4) 0.3164(6) 0.0354(9) Uani 1 1 d . .
O1 O 0.36839(10) 0.3932(3) -0.0351(5) 0.0538(8) Uani 1 1 d . .

loop_
_atom_site_aniso_label
_atom_site_aniso_U_11
_atom_site_aniso_U_22
_atom_site_aniso_U_33
_atom_site_aniso_U_23
_atom_site_aniso_U_13
_atom_site_aniso_U_12
C1 0.043(2) 0.0312(19) 0.048(3) -0.001(2) 0.005(2) -0.0050(15)
C2 0.048(2) 0.056(3) 0.050(3) 0.008(2) 0.007(2) 0.0033(19)
C3 0.072(3) 0.059(3) 0.051(4) 0.008(3) 0.010(3) 0.000(2)
C4 0.067(3) 0.065(3) 0.064(4) 0.004(3) 0.026(3) -0.009(2)
C5 0.046(2) 0.051(3) 0.080(4) 0.001(3) 0.020(3) -0.0034(19)
C6 0.041(2) 0.035(2) 0.063(3) -0.001(2) 0.006(2) -0.0048(16)
C7 0.038(2) 0.054(3) 0.077(4) 0.004(3) 0.001(2) 0.0031(18)
C8 0.049(2) 0.063(3) 0.073(4) 0.017(3) -0.009(3) 0.004(2)
C9 0.048(2) 0.052(3) 0.050(3) 0.011(2) 0.004(2) -0.0014(18)
C10 0.0422(19) 0.0331(19) 0.043(3) 0.0045(19) 0.0024(19) -0.0007(15)
C11 0.0460(19) 0.0357(19) 0.034(3) -0.0031(19) -0.0006(18) -0.0008(16)
C12 0.0327(17) 0.0359(19) 0.042(3) 0.0002(18) -0.0024(18) 0.0034(14)
C13 0.0331(16) 0.035(2) 0.042(3) -0.0013(19) -0.0025(18) 0.0061(14)
C14 0.046(2) 0.052(2) 0.048(3) -0.009(2) 0.002(2) 0.0057(17)
C15 0.060(3) 0.047(3) 0.065(4) -0.025(3) -0.007(2) 0.0090(19)
C16 0.054(2) 0.040(2) 0.080(4) -0.014(3) -0.017(3) 0.0035(19)
C17 0.045(2) 0.035(2) 0.077(4) 0.004(2) -0.007(2) 0.0002(17)
C18 0.0348(18) 0.036(2) 0.049(3) 0.001(2) -0.0056(18) 0.0027(15)
C19 0.043(2) 0.046(2) 0.045(3) 0.008(2) 0.004(2) -0.0030(17)
C20 0.0362(18) 0.047(2) 0.035(3) 0.002(2) -0.0010(18) 0.0039(16)
C21 0.051(2) 0.071(3) 0.035(3) -0.003(2) 0.005(2) 0.001(2)
C22 0.070(3) 0.078(3) 0.032(3) -0.016(3) 0.000(2) 0.008(2)
C23 0.076(3) 0.054(3) 0.051(4) -0.013(3) -0.008(3) 0.001(2)
C24 0.061(2) 0.042(2) 0.038(3) -0.005(2) -0.001(2) 0.0015(18)
C25 0.0345(17) 0.037(2) 0.034(2) 0.0010(18) -0.0017(17) 0.0021(15)
O1 0.0586(16) 0.0539(17) 0.049(2) 0.0142(17) 0.0072(15) 0.0172(14)

loop_
_atom_type_symbol
_atom_type_description
_atom_type_scat_dispersion_real
_atom_type_scat_dispersion_imag
_atom_type_scat_source
C C 0.0033 0.0016 'International Tables Vol C Tables 4.2.6.8 and 6.1.1.4'
H H 0.0000 0.0000 'International Tables Vol C Tables 4.2.6.8 and 6.1.1.4'
O O 0.0106 0.0060 'International Tables Vol C Tables 4.2.6.8 and 6.1.1.4'

loop_
_geom_angle_atom_site_label_1
_geom_angle_atom_site_label_2
_geom_angle_atom_site_label_3
_geom_angle
C2 C1 C6 117.6(4)
C2 C1 C10 124.1(3)
C6 C1 C10 118.2(4)
C3 C2 C1 120.9(4)
C3 C2 H2 119.5
C1 C2 H2 119.5
C2 C3 C4 121.2(5)
C2 C3 H3 119.4
C4 C3 H3 119.4
C5 C4 C3 119.7(5)
C5 C4 H4 120.2
C3 C4 H4 120.2
C4 C5 C6 121.6(4)
C4 C5 H5 119.2
C6 C5 H5 119.2
C7 C6 C5 121.6(4)
C7 C6 C1 119.4(4)
C5 C6 C1 119.0(4)
C8 C7 C6 121.7(4)
C8 C7 H7 119.2
C6 C7 H7 119.2
C7 C8 C9 119.2(5)
C7 C8 H8 120.4
C9 C8 H8 120.4
C10 C9 C8 122.1(4)
C10 C9 H9 118.9
C8 C9 H9 118.9
C9 C10 C1 119.4(3)
C9 C10 C11 117.7(4)
C1 C10 C11 122.8(4)
O1 C11 C10 122.2(4)
O1 C11 C12 120.2(3)
C10 C11 C12 117.6(3)
C25 C12 C13 121.4(4)
C25 C12 C11 119.4(3)
C13 C12 C11 119.1(4)
C12 C13 C14 123.3(4)
C12 C13 C18 118.4(4)
C14 C13 C18 118.3(3)
C15 C14 C13 121.0(4)
C15 C14 H14 119.5
C13 C14 H14 119.5
C14 C15 C16 120.8(5)
C14 C15 H15 119.6
C16 C15 H15 119.6
C17 C16 C15 120.2(4)
C17 C16 H16 119.9
C15 C16 H16 119.9
C16 C17 C18 121.7(4)
C16 C17 H17 119.2
C18 C17 H17 119.2
C19 C18 C17 122.3(4)
C19 C18 C13 119.6(3)
C17 C18 C13 118.1(4)
C18 C19 C20 122.1(4)
C18 C19 H19 119.0
C20 C19 H19 119.0
C19 C20 C21 122.4(4)
C19 C20 C25 119.0(4)
C21 C20 C25 118.6(4)
C22 C21 C20 121.9(4)
C22 C21 H21 119.0
C20 C21 H21 119.0
C21 C22 C23 119.8(5)
C21 C22 H22 120.1
C23 C22 H22 120.1
C24 C23 C22 120.9(4)
C24 C23 H23 119.6
C22 C23 H23 119.6
C23 C24 C25 121.2(4)
C23 C24 H24 119.4
C25 C24 H24 119.4
C12 C25 C24 123.1(4)
C12 C25 C20 119.3(3)
C24 C25 C20 117.5(4)

loop_
_geom_bond_atom_site_label_1
_geom_bond_atom_site_label_2
_geom_bond_distance
C1 C2 1.426(6)
C1 C6 1.428(5)
C1 C10 1.431(6)
C2 C3 1.365(7)
C2 H2 0.9300
C3 C4 1.400(6)
C3 H3 0.9300
C4 C5 1.355(7)
C4 H4 0.9300
C5 C6 1.419(7)
C5 H5 0.9300
C6 C7 1.412(7)
C7 C8 1.352(7)
C7 H7 0.9300
C8 C9 1.407(6)
C8 H8 0.9300
C9 C10 1.372(6)
C9 H9 0.9300
C10 C11 1.494(5)
C11 O1 1.222(4)
C11 C12 1.503(6)
C12 C25 1.398(6)
C12 C13 1.411(5)
C13 C14 1.427(6)
C13 C18 1.443(6)
C14 C15 1.361(6)
C14 H14 0.9300
C15 C16 1.413(7)
C15 H15 0.9300
C16 C17 1.354(7)
C16 H16 0.9300
C17 C18 1.425(5)
C17 H17 0.9300
C18 C19 1.388(6)
C19 C20 1.391(5)
C19 H19 0.9300
C20 C21 1.427(6)
C20 C25 1.440(6)
C21 C22 1.340(6)
C21 H21 0.9300
C22 C23 1.422(7)
C22 H22 0.9300
C23 C24 1.356(7)
C23 H23 0.9300
C24 C25 1.431(5)
C24 H24 0.9300

loop_
_geom_torsion_atom_site_label_1
_geom_torsion_atom_site_label_2
_geom_torsion_atom_site_label_3
_geom_torsion_atom_site_label_4
_geom_torsion
C6 C1 C2 C3 -1.9(6)
C10 C1 C2 C3 -179.4(4)
C1 C2 C3 C4 0.2(7)
C2 C3 C4 C5 1.5(7)
C3 C4 C5 C6 -1.4(7)
C4 C5 C6 C7 179.8(4)
C4 C5 C6 C1 -0.2(6)
C2 C1 C6 C7 -178.2(4)
C10 C1 C6 C7 -0.5(5)
C2 C1 C6 C5 1.8(5)
C10 C1 C6 C5 179.6(4)
C5 C6 C7 C8 -178.8(4)
C1 C6 C7 C8 1.3(7)
C6 C7 C8 C9 -0.7(7)
C7 C8 C9 C10 -0.8(7)
C8 C9 C10 C1 1.5(6)
C8 C9 C10 C11 -175.5(4)
C2 C1 C10 C9 176.7(4)
C6 C1 C10 C9 -0.8(5)
C2 C1 C10 C11 -6.4(6)
C6 C1 C10 C11 176.0(3)
C9 C10 C11 O1 151.2(4)
C1 C10 C11 O1 -25.7(6)
C9 C10 C11 C12 -26.7(5)
C1 C10 C11 C12 156.3(4)
O1 C11 C12 C25 -67.3(5)
C10 C11 C12 C25 110.7(4)
O1 C11 C12 C13 110.7(4)
C10 C11 C12 C13 -71.4(5)
C25 C12 C13 C14 174.7(3)
C11 C12 C13 C14 -3.3(5)
C25 C12 C13 C18 -4.5(5)
C11 C12 C13 C18 177.5(3)
C12 C13 C14 C15 180.0(4)
C18 C13 C14 C15 -0.8(5)
C13 C14 C15 C16 0.0(6)
C14 C15 C16 C17 1.4(7)
C15 C16 C17 C18 -1.9(6)
C16 C17 C18 C19 178.9(4)
C16 C17 C18 C13 1.0(6)
C12 C13 C18 C19 1.6(5)
C14 C13 C18 C19 -177.6(3)
C12 C13 C18 C17 179.6(3)
C14 C13 C18 C17 0.4(5)
C17 C18 C19 C20 -176.4(3)
C13 C18 C19 C20 1.6(5)
C18 C19 C20 C21 176.3(4)
C18 C19 C20 C25 -1.9(5)
C19 C20 C21 C22 -178.2(4)
C25 C20 C21 C22 0.0(6)
C20 C21 C22 C23 -0.6(7)
C21 C22 C23 C24 -0.5(7)
C22 C23 C24 C25 2.1(7)
C13 C12 C25 C24 -176.6(3)
C11 C12 C25 C24 1.3(5)
C13 C12 C25 C20 4.2(5)
C11 C12 C25 C20 -177.8(3)
C23 C24 C25 C12 178.2(4)
C23 C24 C25 C20 -2.7(6)
C19 C20 C25 C12 -1.0(5)
C21 C20 C25 C12 -179.2(3)
C19 C20 C25 C24 179.8(3)
C21 C20 C25 C24 1.6(5)
